data_4132165
loop_
_publ_author_name
'Hartrampf, Nina'
'Winter, Nils'
'Pupo, Gabriele'
'Stoltz, Brian M.'
'Trauner, Dirk'

_publ_section_title
;
 Total Synthesis of the Norhasubanan Alkaloid Stephadiamine.
;
_journal_issue 28
_journal_name_full 'Journal of the American Chemical Society'
_journal_page_first 8675
_journal_page_last 8680
_journal_paper_doi 10.1021/jacs.8b01918
_journal_volume 140
_journal_year 2018
_chemical_formula_moiety 'C27 H30 N2 O6'
_chemical_formula_sum 'C27 H30 N2 O6'
_chemical_formula_weight 478.53
_chemical_name_common nv629cr
_space_group_crystal_system monoclinic
_space_group_IT_number 14
_space_group_name_Hall '-P 2ybc'
_space_group_name_H-M_alt 'P 1 21/c 1'
_atom_sites_solution_hydrogens mixed
_audit_block_code C27H30N2O6_uv054_trauner
_audit_creation_method 'APEX3 v2015.9-RC7'
_audit_update_record 02-Mar-16
_cell_angle_alpha 90
_cell_angle_beta 99.7940(10)
_cell_angle_gamma 90
_cell_formula_units_Z 4
_cell_length_a 13.4422(4)
_cell_length_b 11.6532(4)
_cell_length_c 15.2777(5)
_cell_measurement_reflns_used 9865
_cell_measurement_temperature 298.(2)
_cell_measurement_theta_max 27.4348
_cell_measurement_theta_min 2.7059
_cell_volume 2358.29(13)
_computing_cell_refinement 'SAINT V8.35A (Bruker AXS Inc., 2015)'
_computing_data_collection 'APEX3 (Bruker AXS Inc., 2015)'
_computing_data_reduction 'SAINT V8.35A (Bruker AXS Inc., 2015)'
_computing_molecular_graphics 'shelXle (C.B. Huebschle, rev 740)'
_computing_structure_refinement 'SHELXL-2014/7 (Sheldrick, 2014)'
_computing_structure_solution 'XT, VERSION 2014/4'
_diffrn_ambient_temperature 298.(2)
_diffrn_detector_area_resol_mean 7.4074
_diffrn_measured_fraction_theta_full 0.997
_diffrn_measured_fraction_theta_max 0.996
_diffrn_measurement_device 'fixed-chi three-circle diffractometer'
_diffrn_measurement_device_type 'Bruker D8 Venture TXS'
_diffrn_measurement_method 'mix of phi and omega scans'
_diffrn_radiation_monochromator 'focusing mirrors'
_diffrn_radiation_type MoK\a
_diffrn_radiation_wavelength 0.71073
_diffrn_reflns_av_R_equivalents 0.0405
_diffrn_reflns_av_unetI/netI 0.0259
_diffrn_reflns_Laue_measured_fraction_full 0.997
_diffrn_reflns_Laue_measured_fraction_max 0.996
_diffrn_reflns_limit_h_max 17
_diffrn_reflns_limit_h_min -17
_diffrn_reflns_limit_k_max 15
_diffrn_reflns_limit_k_min -15
_diffrn_reflns_limit_l_max 19
_diffrn_reflns_limit_l_min -19
_diffrn_reflns_number 45381
_diffrn_reflns_point_group_measured_fraction_full 0.997
_diffrn_reflns_point_group_measured_fraction_max 0.996
_diffrn_reflns_theta_full 25.242
_diffrn_reflns_theta_max 27.494
_diffrn_reflns_theta_min 3.076
_diffrn_source 'rotating anode (TXS)'
_diffrn_source_current 50
_diffrn_source_power 2.5
_diffrn_source_type 'Bruker TXS'
_diffrn_source_voltage 50
_exptl_absorpt_coefficient_mu 0.096
_exptl_absorpt_correction_T_max 0.9590
_exptl_absorpt_correction_T_min 0.9101
_exptl_absorpt_correction_type multi-scan
_exptl_absorpt_process_details
;
SADABS-2014/5 - Bruker AXS area detector scaling and absorption correction
;
_exptl_crystal_colour colourless
_exptl_crystal_density_diffrn 1.348
_exptl_crystal_density_method 'not measured'
_exptl_crystal_description platelet
_exptl_crystal_F_000 1016
_exptl_crystal_size_max 0.100
_exptl_crystal_size_mid 0.100
_exptl_crystal_size_min 0.030
_refine_diff_density_max 0.375
_refine_diff_density_min -0.187
_refine_diff_density_rms 0.042
_refine_ls_extinction_method none
_refine_ls_goodness_of_fit_ref 1.072
_refine_ls_hydrogen_treatment mixed
_refine_ls_matrix_type full
_refine_ls_number_parameters 323
_refine_ls_number_reflns 5391
_refine_ls_number_restraints 0
_refine_ls_restrained_S_all 1.072
_refine_ls_R_factor_all 0.0696
_refine_ls_R_factor_gt 0.0575
_refine_ls_shift/su_max 0.000
_refine_ls_shift/su_mean 0.000
_refine_ls_structure_factor_coef Fsqd
_refine_ls_weighting_details 'w=1/[\s^2^(Fo^2^)+(0.0640P)^2^+1.3189P] where P=(Fo^2^+2Fc^2^)/3'
_refine_ls_weighting_scheme calc
_refine_ls_wR_factor_gt 0.1539
_refine_ls_wR_factor_ref 0.1627
_reflns_Friedel_coverage 0.000
_reflns_number_gt 4408
_reflns_number_total 5391
_reflns_threshold_expression 'I > 2\s(I)'
_cod_data_source_file ja8b01918_si_002.cif
_cod_data_source_block uv054
_cod_depositor_comments
;
The following automatic conversions were performed:

data item '_exptl_absorpt_correction_type' value 'Multi-Scan' was
changed to 'multi-scan' in accordance with the
/home/saulius/struct/COD-crude-data/automatic-downloads/DataCite-retrospective/ACS/depositions/lib/dictionaries/cif_core.dic
dictionary named 'cif_core.dic' version 2.4.2 last updated on
2011-04-26.

Automatic conversion script
Id: cif_fix_values 6909 2019-04-08 15:41:33Z antanas 
;
_cod_database_code 4132165
_shelx_estimated_absorpt_t_min 0.991
_shelx_estimated_absorpt_t_max 0.997
_shelx_space_group_comment
;
The symmetry employed for this shelxl refinement is uniquely defined
by the following loop, which should always be used as a source of
symmetry information in preference to the above space-group names.
They are only intended as comments.
;

loop_
_space_group_symop_operation_xyz
'x, y, z'
'-x, y+1/2, -z+1/2'
'-x, -y, -z'
'x, -y-1/2, z-1/2'

loop_
_atom_site_label
_atom_site_type_symbol
_atom_site_fract_x
_atom_site_fract_y
_atom_site_fract_z
_atom_site_U_iso_or_equiv
_atom_site_adp_type
_atom_site_occupancy
_atom_site_site_symmetry_order
_atom_site_calc_flag
_atom_site_refinement_flags_posn
_atom_site_refinement_flags_adp
O1 O 0.42762(11) 0.76164(13) 0.73398(11) 0.0570(4) Uani 1 1 d . .
O2 O 0.05379(10) 0.64800(11) 0.63629(10) 0.0475(3) Uani 1 1 d . .
O3 O -0.11333(11) 0.54733(13) 0.68219(13) 0.0612(4) Uani 1 1 d . .
O4 O 0.27889(11) 0.24294(12) 0.67849(11) 0.0540(4) Uani 1 1 d . .
O5 O 0.55628(14) 0.22774(17) 0.55274(11) 0.0693(5) Uani 1 1 d . .
O6 O 0.41777(15) 0.28521(19) 0.45767(11) 0.0771(6) Uani 1 1 d . .
N1 N 0.42018(11) 0.57007(15) 0.69861(11) 0.0429(4) Uani 1 1 d . .
N2 N 0.45038(13) 0.34924(16) 0.60171(12) 0.0480(4) Uani 1 1 d . .
H2 H 0.4795(18) 0.327(2) 0.6494(17) 0.051(6) Uiso 1 1 d . .
C1 C 0.37996(15) 0.67259(17) 0.71340(13) 0.0435(4) Uani 1 1 d . .
C2 C 0.26719(14) 0.66173(17) 0.70179(14) 0.0450(4) Uani 1 1 d . .
H2A H 0.2345 0.7227 0.6642 0.054 Uiso 1 1 calc R U
H2B H 0.2446 0.6649 0.7587 0.054 Uiso 1 1 calc R U
C3 C 0.24379(12) 0.54408(15) 0.65767(12) 0.0364(4) Uani 1 1 d . .
C4 C 0.15399(13) 0.48526(15) 0.68791(13) 0.0386(4) Uani 1 1 d . .
C5 C 0.05936(13) 0.53885(16) 0.67148(14) 0.0415(4) Uani 1 1 d . .
C6 C -0.02487(14) 0.48626(18) 0.69792(15) 0.0483(5) Uani 1 1 d . .
C7 C -0.01505(16) 0.3800(2) 0.73788(18) 0.0576(6) Uani 1 1 d . .
H7 H -0.0709 0.3440 0.7541 0.069 Uiso 1 1 calc R U
C8 C 0.07851(16) 0.32697(19) 0.75369(17) 0.0566(6) Uani 1 1 d . .
H8 H 0.0846 0.2551 0.7805 0.068 Uiso 1 1 calc R U
C9 C 0.16300(14) 0.37836(17) 0.73055(15) 0.0464(5) Uani 1 1 d . .
C10 C 0.26347(15) 0.31774(18) 0.75045(14) 0.0483(5) Uani 1 1 d . .
H10 H 0.2646 0.2710 0.8039 0.058 Uiso 1 1 calc R U
C11 C 0.34890(14) 0.40359(18) 0.76819(13) 0.0441(4) Uani 1 1 d . .
H11A H 0.4131 0.3640 0.7822 0.053 Uiso 1 1 calc R U
H11B H 0.3409 0.4522 0.8181 0.053 Uiso 1 1 calc R U
C12 C 0.34557(12) 0.47578(16) 0.68445(12) 0.0375(4) Uani 1 1 d . .
C13 C 0.35073(14) 0.40094(17) 0.60108(12) 0.0412(4) Uani 1 1 d . .
C14 C 0.27229(16) 0.30423(18) 0.59736(15) 0.0493(5) Uani 1 1 d . .
H14A H 0.2052 0.3370 0.5822 0.059 Uiso 1 1 calc R U
H14B H 0.2815 0.2510 0.5506 0.059 Uiso 1 1 calc R U
C15 C 0.23195(15) 0.55364(18) 0.55467(13) 0.0448(4) Uani 1 1 d . .
H15A H 0.1671 0.5230 0.5270 0.054 Uiso 1 1 calc R U
H15B H 0.2355 0.6334 0.5373 0.054 Uiso 1 1 calc R U
C16 C 0.31777(16) 0.48496(19) 0.52499(13) 0.0494(5) Uani 1 1 d . .
H16A H 0.2940 0.4444 0.4700 0.059 Uiso 1 1 calc R U
H16B H 0.3730 0.5350 0.5165 0.059 Uiso 1 1 calc R U
C17 C 0.52927(15) 0.5529(2) 0.71728(17) 0.0588(6) Uani 1 1 d . .
H17A H 0.5445 0.4861 0.7539 0.088 Uiso 1 1 calc R U
H17B H 0.5610 0.6188 0.7477 0.088 Uiso 1 1 calc R U
H17C H 0.5540 0.5423 0.6625 0.088 Uiso 1 1 calc R U
C18 C -0.01273(18) 0.6665(2) 0.55399(17) 0.0626(6) Uani 1 1 d . .
H18A H -0.0006 0.7412 0.5314 0.094 Uiso 1 1 calc R U
H18B H -0.0814 0.6616 0.5634 0.094 Uiso 1 1 calc R U
H18C H -0.0008 0.6091 0.5119 0.094 Uiso 1 1 calc R U
C19 C -0.19664(18) 0.5024(3) 0.7179(2) 0.0729(7) Uani 1 1 d . .
H19A H -0.2511 0.5567 0.7091 0.109 Uiso 1 1 calc R U
H19B H -0.1763 0.4884 0.7803 0.109 Uiso 1 1 calc R U
H19C H -0.2186 0.4318 0.6885 0.109 Uiso 1 1 calc R U
C20 C 0.46866(18) 0.2876(2) 0.53106(15) 0.0554(5) Uani 1 1 d . .
C21 C 0.5827(2) 0.1582(3) 0.48213(18) 0.0729(7) Uani 1 1 d . .
H21A H 0.5769 0.2032 0.4281 0.087 Uiso 1 1 calc R U
H21B H 0.5369 0.0935 0.4710 0.087 Uiso 1 1 calc R U
C22 C 0.68866(19) 0.1164(2) 0.50854(16) 0.0590(6) Uani 1 1 d . .
C23 C 0.7183(2) 0.0186(3) 0.4688(3) 0.0889(10) Uani 1 1 d . .
H23 H 0.6720 -0.0218 0.4281 0.107 Uiso 1 1 calc R U
C24 C 0.8170(3) -0.0191(3) 0.4898(3) 0.1031(12) Uani 1 1 d . .
H24 H 0.8368 -0.0838 0.4616 0.124 Uiso 1 1 calc R U
C25 C 0.8857(2) 0.0364(3) 0.5507(2) 0.0872(9) Uani 1 1 d . .
H25 H 0.9508 0.0076 0.5661 0.105 Uiso 1 1 calc R U
C26 C 0.8584(2) 0.1343(3) 0.5888(2) 0.0808(8) Uani 1 1 d . .
H26 H 0.9054 0.1744 0.6292 0.097 Uiso 1 1 calc R U
C27 C 0.7595(2) 0.1742(2) 0.56691(17) 0.0679(7) Uani 1 1 d . .
H27 H 0.7413 0.2416 0.5926 0.082 Uiso 1 1 calc R U

loop_
_atom_site_aniso_label
_atom_site_aniso_U_11
_atom_site_aniso_U_22
_atom_site_aniso_U_33
_atom_site_aniso_U_23
_atom_site_aniso_U_13
_atom_site_aniso_U_12
O1 0.0514(8) 0.0513(9) 0.0645(9) -0.0071(7) -0.0007(7) -0.0186(7)
O2 0.0373(7) 0.0345(7) 0.0677(9) 0.0015(6) 0.0000(6) 0.0028(5)
O3 0.0339(7) 0.0513(9) 0.1001(13) -0.0008(8) 0.0164(7) 0.0024(6)
O4 0.0514(8) 0.0359(7) 0.0741(10) 0.0051(7) 0.0088(7) 0.0047(6)
O5 0.0735(11) 0.0816(12) 0.0538(9) -0.0040(8) 0.0140(8) 0.0340(9)
O6 0.0838(13) 0.0942(14) 0.0506(10) -0.0089(9) 0.0038(8) 0.0259(11)
N1 0.0298(7) 0.0471(9) 0.0502(9) -0.0008(7) 0.0026(6) -0.0058(6)
N2 0.0446(9) 0.0549(10) 0.0435(9) 0.0012(8) 0.0048(7) 0.0117(8)
C1 0.0410(9) 0.0457(10) 0.0423(10) -0.0014(8) 0.0028(7) -0.0098(8)
C2 0.0383(9) 0.0385(10) 0.0582(12) -0.0058(8) 0.0082(8) -0.0044(8)
C3 0.0300(8) 0.0325(8) 0.0453(9) 0.0013(7) 0.0023(7) -0.0005(6)
C4 0.0325(8) 0.0336(9) 0.0487(10) -0.0010(7) 0.0042(7) -0.0017(7)
C5 0.0349(9) 0.0327(9) 0.0559(11) -0.0039(8) 0.0045(8) -0.0020(7)
C6 0.0331(9) 0.0423(10) 0.0694(13) -0.0059(9) 0.0082(9) -0.0009(8)
C7 0.0416(11) 0.0463(12) 0.0879(17) 0.0029(11) 0.0198(11) -0.0072(9)
C8 0.0499(11) 0.0397(11) 0.0828(16) 0.0117(10) 0.0183(11) -0.0025(9)
C9 0.0391(9) 0.0390(10) 0.0612(12) 0.0057(9) 0.0090(8) 0.0005(8)
C10 0.0453(10) 0.0428(11) 0.0576(12) 0.0147(9) 0.0105(9) 0.0061(8)
C11 0.0375(9) 0.0492(11) 0.0445(10) 0.0065(8) 0.0043(7) 0.0067(8)
C12 0.0293(8) 0.0394(9) 0.0420(9) 0.0016(7) 0.0014(7) -0.0014(7)
C13 0.0376(9) 0.0423(10) 0.0427(10) 0.0010(8) 0.0037(7) 0.0056(8)
C14 0.0465(11) 0.0409(10) 0.0576(12) -0.0061(9) 0.0003(9) 0.0026(8)
C15 0.0429(10) 0.0429(10) 0.0454(10) 0.0054(8) -0.0017(8) 0.0034(8)
C16 0.0537(11) 0.0522(12) 0.0407(10) 0.0026(9) 0.0033(8) 0.0077(9)
C17 0.0321(10) 0.0668(14) 0.0737(15) 0.0018(12) -0.0016(9) -0.0052(9)
C18 0.0526(12) 0.0589(14) 0.0712(15) 0.0078(12) -0.0037(11) 0.0112(11)
C19 0.0416(12) 0.0735(17) 0.108(2) -0.0039(15) 0.0259(13) 0.0011(11)
C20 0.0596(13) 0.0584(13) 0.0493(12) 0.0030(10) 0.0129(10) 0.0121(10)
C21 0.0823(18) 0.0788(18) 0.0613(14) -0.0058(13) 0.0229(13) 0.0250(15)
C22 0.0697(14) 0.0577(13) 0.0547(12) 0.0025(11) 0.0245(11) 0.0093(11)
C23 0.0732(18) 0.0726(19) 0.121(3) -0.0309(18) 0.0178(17) 0.0074(15)
C24 0.082(2) 0.078(2) 0.152(3) -0.036(2) 0.029(2) 0.0148(17)
C25 0.0693(18) 0.094(2) 0.102(2) -0.0065(19) 0.0258(17) 0.0140(16)
C26 0.0815(19) 0.091(2) 0.0715(17) -0.0117(15) 0.0189(14) -0.0046(17)
C27 0.0914(19) 0.0569(14) 0.0599(14) -0.0041(11) 0.0253(13) 0.0099(13)

loop_
_atom_type_symbol
_atom_type_description
_atom_type_scat_dispersion_real
_atom_type_scat_dispersion_imag
_atom_type_scat_source
C C 0.0033 0.0016 'International Tables Vol C Tables 4.2.6.8 and 6.1.1.4'
H H 0.0000 0.0000 'International Tables Vol C Tables 4.2.6.8 and 6.1.1.4'
N N 0.0061 0.0033 'International Tables Vol C Tables 4.2.6.8 and 6.1.1.4'
O O 0.0106 0.0060 'International Tables Vol C Tables 4.2.6.8 and 6.1.1.4'

loop_
_geom_angle_atom_site_label_1
_geom_angle_atom_site_label_2
_geom_angle_atom_site_label_3
_geom_angle
C5 O2 C18 117.81(16)
C6 O3 C19 117.14(19)
C14 O4 C10 111.40(15)
C20 O5 C21 114.78(19)
C1 N1 C17 120.54(17)
C1 N1 C12 113.72(15)
C17 N1 C12 124.09(17)
C20 N2 C13 120.14(18)
C20 N2 H2 114.8(17)
C13 N2 H2 116.1(17)
O1 C1 N1 125.74(19)
O1 C1 C2 124.88(19)
N1 C1 C2 109.37(16)
C1 C2 C3 104.73(15)
C1 C2 H2A 110.8
C3 C2 H2A 110.8
C1 C2 H2B 110.8
C3 C2 H2B 110.8
H2A C2 H2B 108.9
C4 C3 C2 112.41(15)
C4 C3 C15 112.80(15)
C2 C3 C15 110.93(16)
C4 C3 C12 113.02(14)
C2 C3 C12 103.47(14)
C15 C3 C12 103.49(14)
C5 C4 C9 118.92(16)
C5 C4 C3 119.10(16)
C9 C4 C3 121.97(16)
O2 C5 C4 117.95(16)
O2 C5 C6 121.44(17)
C4 C5 C6 120.36(18)
O3 C6 C7 124.00(18)
O3 C6 C5 116.11(18)
C7 C6 C5 119.88(18)
C6 C7 C8 119.61(19)
C6 C7 H7 120.2
C8 C7 H7 120.2
C9 C8 C7 121.6(2)
C9 C8 H8 119.2
C7 C8 H8 119.2
C8 C9 C4 119.62(18)
C8 C9 C10 119.47(18)
C4 C9 C10 120.90(17)
O4 C10 C9 111.61(17)
O4 C10 C11 109.42(16)
C9 C10 C11 110.66(17)
O4 C10 H10 108.4
C9 C10 H10 108.4
C11 C10 H10 108.4
C10 C11 C12 107.54(15)
C10 C11 H11A 110.2
C12 C11 H11A 110.2
C10 C11 H11B 110.2
C12 C11 H11B 110.2
H11A C11 H11B 108.5
N1 C12 C11 111.39(15)
N1 C12 C13 114.40(15)
C11 C12 C13 112.25(16)
N1 C12 C3 101.54(14)
C11 C12 C3 113.37(15)
C13 C12 C3 103.20(13)
N2 C13 C16 114.50(16)
N2 C13 C14 108.59(16)
C16 C13 C14 109.48(16)
N2 C13 C12 113.13(15)
C16 C13 C12 102.50(15)
C14 C13 C12 108.39(16)
O4 C14 C13 113.31(16)
O4 C14 H14A 108.9
C13 C14 H14A 108.9
O4 C14 H14B 108.9
C13 C14 H14B 108.9
H14A C14 H14B 107.7
C16 C15 C3 107.95(15)
C16 C15 H15A 110.1
C3 C15 H15A 110.1
C16 C15 H15B 110.1
C3 C15 H15B 110.1
H15A C15 H15B 108.4
C13 C16 C15 104.18(16)
C13 C16 H16A 110.9
C15 C16 H16A 110.9
C13 C16 H16B 110.9
C15 C16 H16B 110.9
H16A C16 H16B 108.9
N1 C17 H17A 109.5
N1 C17 H17B 109.5
H17A C17 H17B 109.5
N1 C17 H17C 109.5
H17A C17 H17C 109.5
H17B C17 H17C 109.5
O2 C18 H18A 109.5
O2 C18 H18B 109.5
H18A C18 H18B 109.5
O2 C18 H18C 109.5
H18A C18 H18C 109.5
H18B C18 H18C 109.5
O3 C19 H19A 109.5
O3 C19 H19B 109.5
H19A C19 H19B 109.5
O3 C19 H19C 109.5
H19A C19 H19C 109.5
H19B C19 H19C 109.5
O6 C20 N2 126.9(2)
O6 C20 O5 122.9(2)
N2 C20 O5 110.19(19)
O5 C21 C22 109.0(2)
O5 C21 H21A 109.9
C22 C21 H21A 109.9
O5 C21 H21B 109.9
C22 C21 H21B 109.9
H21A C21 H21B 108.3
C27 C22 C23 118.2(3)
C27 C22 C21 122.8(2)
C23 C22 C21 118.9(3)
C22 C23 C24 119.8(3)
C22 C23 H23 120.1
C24 C23 H23 120.1
C25 C24 C23 121.4(3)
C25 C24 H24 119.3
C23 C24 H24 119.3
C24 C25 C26 119.4(3)
C24 C25 H25 120.3
C26 C25 H25 120.3
C25 C26 C27 119.5(3)
C25 C26 H26 120.2
C27 C26 H26 120.2
C22 C27 C26 121.5(2)
C22 C27 H27 119.2
C26 C27 H27 119.2

loop_
_geom_bond_atom_site_label_1
_geom_bond_atom_site_label_2
_geom_bond_distance
O1 C1 1.232(2)
O2 C5 1.378(2)
O2 C18 1.430(3)
O3 C6 1.371(2)
O3 C19 1.426(3)
O4 C14 1.420(3)
O4 C10 1.445(3)
O5 C20 1.360(3)
O5 C21 1.441(3)
O6 C20 1.210(3)
N1 C1 1.346(3)
N1 C17 1.459(2)
N1 C12 1.479(2)
N2 C20 1.353(3)
N2 C13 1.467(2)
N2 H2 0.81(3)
C1 C2 1.501(3)
C2 C3 1.537(3)
C2 H2A 0.9700
C2 H2B 0.9700
C3 C4 1.526(2)
C3 C15 1.559(3)
C3 C12 1.575(2)
C4 C5 1.401(2)
C4 C9 1.401(3)
C5 C6 1.406(3)
C6 C7 1.377(3)
C7 C8 1.385(3)
C7 H7 0.9300
C8 C9 1.382(3)
C8 H8 0.9300
C9 C10 1.509(3)
C10 C11 1.512(3)
C10 H10 0.9800
C11 C12 1.525(3)
C11 H11A 0.9700
C11 H11B 0.9700
C12 C13 1.555(3)
C13 C16 1.527(3)
C13 C14 1.538(3)
C14 H14A 0.9700
C14 H14B 0.9700
C15 C16 1.535(3)
C15 H15A 0.9700
C15 H15B 0.9700
C16 H16A 0.9700
C16 H16B 0.9700
C17 H17A 0.9600
C17 H17B 0.9600
C17 H17C 0.9600
C18 H18A 0.9600
C18 H18B 0.9600
C18 H18C 0.9600
C19 H19A 0.9600
C19 H19B 0.9600
C19 H19C 0.9600
C21 C22 1.495(4)
C21 H21A 0.9700
C21 H21B 0.9700
C22 C27 1.366(4)
C22 C23 1.381(4)
C23 C24 1.382(4)
C23 H23 0.9300
C24 C25 1.357(5)
C24 H24 0.9300
C25 C26 1.360(4)
C25 H25 0.9300
C26 C27 1.395(4)
C26 H26 0.9300
C27 H27 0.9300

loop_
_geom_hbond_atom_site_label_D
_geom_hbond_atom_site_label_H
_geom_hbond_atom_site_label_A
_geom_hbond_distance_DH
_geom_hbond_distance_HA
_geom_hbond_distance_DA
_geom_hbond_angle_DHA
_geom_hbond_site_symmetry_A
N2 H2 O1 0.81(3) 2.13(3) 2.938(2) 172(2) 2_646

loop_
_geom_torsion_atom_site_label_1
_geom_torsion_atom_site_label_2
_geom_torsion_atom_site_label_3
_geom_torsion_atom_site_label_4
_geom_torsion
C17 N1 C1 O1 7.8(3)
C12 N1 C1 O1 173.77(19)
C17 N1 C1 C2 -171.60(18)
C12 N1 C1 C2 -5.7(2)
O1 C1 C2 C3 168.34(19)
N1 C1 C2 C3 -12.2(2)
C1 C2 C3 C4 145.83(16)
C1 C2 C3 C15 -86.83(18)
C1 C2 C3 C12 23.57(19)
C2 C3 C4 C5 60.9(2)
C15 C3 C4 C5 -65.4(2)
C12 C3 C4 C5 177.59(16)
C2 C3 C4 C9 -120.0(2)
C15 C3 C4 C9 113.6(2)
C12 C3 C4 C9 -3.3(3)
C18 O2 C5 C4 122.4(2)
C18 O2 C5 C6 -63.3(3)
C9 C4 C5 O2 174.68(18)
C3 C4 C5 O2 -6.2(3)
C9 C4 C5 C6 0.4(3)
C3 C4 C5 C6 179.48(18)
C19 O3 C6 C7 6.7(3)
C19 O3 C6 C5 -172.6(2)
O2 C5 C6 O3 3.4(3)
C4 C5 C6 O3 177.47(18)
O2 C5 C6 C7 -176.0(2)
C4 C5 C6 C7 -1.9(3)
O3 C6 C7 C8 -177.7(2)
C5 C6 C7 C8 1.6(4)
C6 C7 C8 C9 0.2(4)
C7 C8 C9 C4 -1.7(4)
C7 C8 C9 C10 179.1(2)
C5 C4 C9 C8 1.4(3)
C3 C4 C9 C8 -177.7(2)
C5 C4 C9 C10 -179.44(19)
C3 C4 C9 C10 1.5(3)
C14 O4 C10 C9 57.4(2)
C14 O4 C10 C11 -65.45(19)
C8 C9 C10 O4 88.8(2)
C4 C9 C10 O4 -90.4(2)
C8 C9 C10 C11 -149.1(2)
C4 C9 C10 C11 31.7(3)
O4 C10 C11 C12 62.29(19)
C9 C10 C11 C12 -61.1(2)
C1 N1 C12 C11 -100.63(19)
C17 N1 C12 C11 64.7(2)
C1 N1 C12 C13 130.75(17)
C17 N1 C12 C13 -63.9(2)
C1 N1 C12 C3 20.3(2)
C17 N1 C12 C3 -174.30(18)
C10 C11 C12 N1 174.26(15)
C10 C11 C12 C13 -55.98(19)
C10 C11 C12 C3 60.5(2)
C4 C3 C12 N1 -147.77(15)
C2 C3 C12 N1 -25.91(17)
C15 C3 C12 N1 89.89(16)
C4 C3 C12 C11 -28.2(2)
C2 C3 C12 C11 93.67(18)
C15 C3 C12 C11 -150.53(16)
C4 C3 C12 C13 93.49(17)
C2 C3 C12 C13 -144.66(15)
C15 C3 C12 C13 -28.85(17)
C20 N2 C13 C16 -58.9(3)
C20 N2 C13 C14 63.8(2)
C20 N2 C13 C12 -175.84(19)
N1 C12 C13 N2 57.2(2)
C11 C12 C13 N2 -71.0(2)
C3 C12 C13 N2 166.58(15)
N1 C12 C13 C16 -66.63(19)
C11 C12 C13 C16 165.19(15)
C3 C12 C13 C16 42.77(18)
N1 C12 C13 C14 177.67(15)
C11 C12 C13 C14 49.49(19)
C3 C12 C13 C14 -72.94(17)
C10 O4 C14 C13 59.9(2)
N2 C13 C14 O4 72.6(2)
C16 C13 C14 O4 -161.70(16)
C12 C13 C14 O4 -50.6(2)
C4 C3 C15 C16 -117.78(17)
C2 C3 C15 C16 115.09(18)
C12 C3 C15 C16 4.71(19)
N2 C13 C16 C15 -162.62(17)
C14 C13 C16 C15 75.2(2)
C12 C13 C16 C15 -39.72(19)
C3 C15 C16 C13 21.7(2)
C13 N2 C20 O6 14.5(4)
C13 N2 C20 O5 -166.86(19)
C21 O5 C20 O6 -1.7(4)
C21 O5 C20 N2 179.6(2)
C20 O5 C21 C22 168.9(2)
O5 C21 C22 C27 -26.7(4)
O5 C21 C22 C23 156.9(3)
C27 C22 C23 C24 1.0(5)
C21 C22 C23 C24 177.6(3)
C22 C23 C24 C25 1.7(6)
C23 C24 C25 C26 -3.3(6)
C24 C25 C26 C27 2.1(5)
C23 C22 C27 C26 -2.2(4)
C21 C22 C27 C26 -178.6(3)
C25 C26 C27 C22 0.7(4)
